data_2232381
loop_
_publ_author_name
'Kapoor, Kamini'
'Gupta, Vivek K.'
'Kant, Rajni'
'Vyas, Poorvesh M.'
'Joshi, Mihir J.'
'Menpara, Kalpesh M.'
'Ladva, Kartik D.'

_publ_section_title
;
 (<i>E</i>)-<i>N</i>'-{7-Methoxyspiro[chromeno[4,3-<i>d</i>]thiazole-4,1'-cyclohexan]-2-yl}-<i>N</i>,<i>N</i>-dimethylacetimidamide
;
_journal_coeditor_code LH5340
_journal_issue 11
_journal_name_full 'Acta Crystallographica Section E'
_journal_page_first o2855
_journal_page_last o2856
_journal_paper_doi 10.1107/S1600536811040359
_journal_volume 67
_journal_year 2011
_chemical_formula_iupac 'C20 H25 N3 O2 S'
_chemical_formula_moiety 'C20 H25 N3 O2 S'
_chemical_formula_sum 'C20 H25 N3 O2 S'
_chemical_formula_weight 371.49
_chemical_name_systematic
;
(<i>E</i>)-<i>N</i>'-{7-Methoxyspiro[chromeno[4,3-<i>d</i>]thiazole-
4,1'-cyclohexan]-2-yl}-<i>N</i>,<i>N</i>-dimethylacetimidamide
;
_space_group_IT_number 14
_symmetry_cell_setting monoclinic
_symmetry_space_group_name_Hall '-P 2yn'
_symmetry_space_group_name_H-M 'P 1 21/n 1'
_atom_sites_solution_hydrogens geom
_atom_sites_solution_primary direct
_atom_sites_solution_secondary difmap
_audit_creation_method SHELXL-97
_cell_angle_alpha 90.00
_cell_angle_beta 90.840(2)
_cell_angle_gamma 90.00
_cell_formula_units_Z 4
_cell_length_a 9.2510(2)
_cell_length_b 20.0273(4)
_cell_length_c 10.7301(2)
_cell_measurement_reflns_used 24440
_cell_measurement_temperature 293(2)
_cell_measurement_theta_max 29.0441
_cell_measurement_theta_min 3.5248
_cell_volume 1987.78(7)
_computing_cell_refinement 'CrysAlis PRO (Oxford Diffraction, 2009)'
_computing_data_collection 'CrysAlis PRO (Oxford Diffraction, 2009)'
_computing_data_reduction 'CrysAlis PRO (Oxford Diffraction, 2009)'
_computing_molecular_graphics 'ORTEP-3 (Farrugia, 1997)'
_computing_publication_material 'PLATON (Spek, 2009) and PARST (Nardelli, 1995)'
_computing_structure_refinement 'SHELXL97 (Sheldrick, 2008)'
_computing_structure_solution 'SHELXS97 (Sheldrick, 2008)'
_diffrn_ambient_temperature 293(2)
_diffrn_detector_area_resol_mean 16.1049
_diffrn_measured_fraction_theta_full 0.997
_diffrn_measured_fraction_theta_max 0.997
_diffrn_measurement_device_type 'Oxford Diffraction Xcalibur Sapphire3'
_diffrn_measurement_method \w
_diffrn_radiation_monochromator graphite
_diffrn_radiation_source 'fine-focus sealed tube'
_diffrn_radiation_type MoK\a
_diffrn_radiation_wavelength 0.71073
_diffrn_reflns_av_R_equivalents 0.0405
_diffrn_reflns_av_sigmaI/netI 0.0159
_diffrn_reflns_limit_h_max 11
_diffrn_reflns_limit_h_min -11
_diffrn_reflns_limit_k_max 23
_diffrn_reflns_limit_k_min -23
_diffrn_reflns_limit_l_max 12
_diffrn_reflns_limit_l_min -12
_diffrn_reflns_number 56290
_diffrn_reflns_theta_full 25.00
_diffrn_reflns_theta_max 25.00
_diffrn_reflns_theta_min 3.53
_diffrn_standards_decay_% 0
_diffrn_standards_interval_count 0
_diffrn_standards_interval_time 0
_diffrn_standards_number 0
_exptl_absorpt_coefficient_mu 0.181
_exptl_absorpt_correction_T_max 1.00000
_exptl_absorpt_correction_T_min 0.89207
_exptl_absorpt_correction_type multi-scan
_exptl_absorpt_process_details '(CrysAlis RED; Oxford Diffraction, 2009)'
_exptl_crystal_colour light-brown
_exptl_crystal_density_diffrn 1.241
_exptl_crystal_density_method 'not measured'
_exptl_crystal_description plate
_exptl_crystal_F_000 792
_exptl_crystal_size_max 0.3
_exptl_crystal_size_mid 0.2
_exptl_crystal_size_min 0.1
_refine_diff_density_max 0.184
_refine_diff_density_min -0.187
_refine_ls_extinction_method none
_refine_ls_goodness_of_fit_ref 1.022
_refine_ls_hydrogen_treatment mixed
_refine_ls_matrix_type full
_refine_ls_number_parameters 291
_refine_ls_number_reflns 3482
_refine_ls_number_restraints 0
_refine_ls_restrained_S_all 1.022
_refine_ls_R_factor_all 0.0561
_refine_ls_R_factor_gt 0.0431
_refine_ls_shift/su_max 0.001
_refine_ls_shift/su_mean 0.000
_refine_ls_structure_factor_coef Fsqd
_refine_ls_weighting_details 'calc w=1/[\s^2^(Fo^2^)+(0.0521P)^2^+0.8840P] where P=(Fo^2^+2Fc^2^)/3'
_refine_ls_weighting_scheme calc
_refine_ls_wR_factor_gt 0.1065
_refine_ls_wR_factor_ref 0.1125
_reflns_number_gt 2835
_reflns_number_total 3482
_reflns_threshold_expression I>2\s(I)
_cod_data_source_file lh5340.cif
_cod_data_source_block I
_cod_original_sg_symbol_H-M 'P 21/n'
_cod_database_code 2232381
_cod_database_fobs_code 2232381

loop_
_symmetry_equiv_pos_as_xyz
'x, y, z'
'-x+1/2, y+1/2, -z+1/2'
'-x, -y, -z'
'x-1/2, -y-1/2, z-1/2'

loop_
_atom_site_type_symbol
_atom_site_label
_atom_site_fract_x
_atom_site_fract_y
_atom_site_fract_z
_atom_site_U_iso_or_equiv
_atom_site_adp_type
_atom_site_calc_flag
_atom_site_refinement_flags
_atom_site_occupancy
_atom_site_symmetry_multiplicity
N N1 0.33437(18) 0.18039(8) 0.41748(15) 0.0474(4) Uani d . 1 1
C C2 0.2587(2) 0.12626(10) 0.39594(19) 0.0467(5) Uani d . 1 1
C C3A 0.4732(2) 0.12918(9) 0.26463(18) 0.0428(5) Uani d . 1 1
S S3 0.33236(6) 0.07336(3) 0.28200(5) 0.05248(19) Uani d . 1 1
C C4 0.6032(2) 0.12315(9) 0.18332(17) 0.0410(4) Uani d . 1 1
O O5 0.64694(14) 0.19099(6) 0.14928(11) 0.0428(3) Uani d . 1 1
C C5A 0.65071(19) 0.23902(8) 0.24074(16) 0.0368(4) Uani d . 1 1
C C6 0.7445(2) 0.29214(9) 0.22330(18) 0.0395(4) Uani d . 1 1
C C7 0.7481(2) 0.34279(9) 0.3113(2) 0.0459(5) Uani d . 1 1
C C8 0.6590(3) 0.34051(11) 0.4146(2) 0.0551(6) Uani d . 1 1
C C9 0.5632(3) 0.28851(11) 0.4276(2) 0.0539(5) Uani d . 1 1
C C9A 0.5568(2) 0.23671(9) 0.34111(17) 0.0419(4) Uani d . 1 1
C C9B 0.4543(2) 0.18148(9) 0.34258(17) 0.0421(4) Uani d . 1 1
O O10 0.83754(17) 0.39732(7) 0.30446(15) 0.0619(4) Uani d . 1 1
C C11 0.9325(3) 0.40072(13) 0.2026(3) 0.0766(8) Uani d . 1 1
H H11A 0.9927 0.3617 0.2020 0.115 Uiso calc R 1 1
H H11B 0.9919 0.4398 0.2104 0.115 Uiso calc R 1 1
H H11C 0.8772 0.4029 0.1262 0.115 Uiso calc R 1 1
C C12 0.5715(3) 0.08891(13) 0.0596(2) 0.0562(6) Uani d . 1 1
C C13 0.7053(3) 0.08381(14) -0.0209(3) 0.0693(7) Uani d . 1 1
C C14 0.8293(3) 0.05035(14) 0.0475(3) 0.0818(9) Uani d . 1 1
C C15 0.8642(3) 0.08530(14) 0.1699(3) 0.0693(7) Uani d . 1 1
C C16 0.7304(2) 0.08994(12) 0.2511(2) 0.0535(5) Uani d . 1 1
N N17 0.13926(19) 0.10532(9) 0.45830(17) 0.0537(5) Uani d . 1 1
C C18 0.0370(2) 0.14748(11) 0.4842(2) 0.0501(5) Uani d . 1 1
C C19 0.0168(3) 0.21331(12) 0.4193(2) 0.0657(6) Uani d . 1 1
H H19A 0.0794 0.2155 0.3489 0.099 Uiso calc R 1 1
H H19B 0.0400 0.2489 0.4761 0.099 Uiso calc R 1 1
H H19C -0.0818 0.2176 0.3915 0.099 Uiso calc R 1 1
N N20 -0.06057(19) 0.12955(11) 0.56983(19) 0.0650(5) Uani d . 1 1
C C21 -0.1802(3) 0.17228(18) 0.6067(3) 0.0986(11) Uani d . 1 1
H H21A -0.1614 0.2174 0.5812 0.148 Uiso calc R 1 1
H H21B -0.1900 0.1707 0.6956 0.148 Uiso calc R 1 1
H H21C -0.2680 0.1569 0.5675 0.148 Uiso calc R 1 1
C C22 -0.0438(4) 0.06674(15) 0.6362(3) 0.0923(10) Uani d . 1 1
H H22A -0.1023 0.0331 0.5963 0.139 Uiso calc R 1 1
H H22B -0.0739 0.0723 0.7208 0.139 Uiso calc R 1 1
H H22C 0.0558 0.0533 0.6352 0.139 Uiso calc R 1 1
H H61 0.803(2) 0.2918(9) 0.1512(18) 0.044(5) Uiso d . 1 1
H H81 0.664(2) 0.3751(11) 0.477(2) 0.058(6) Uiso d . 1 1
H H91 0.499(3) 0.2877(11) 0.494(2) 0.064(7) Uiso d . 1 1
H H161 0.698(2) 0.0457(12) 0.275(2) 0.061(6) Uiso d . 1 1
H H162 0.752(2) 0.1132(11) 0.328(2) 0.058(6) Uiso d . 1 1
H H121 0.537(2) 0.0441(12) 0.079(2) 0.061(6) Uiso d . 1 1
H H122 0.493(3) 0.1108(13) 0.017(2) 0.076(8) Uiso d . 1 1
H H131 0.679(3) 0.0603(13) -0.093(3) 0.076(8) Uiso d . 1 1
H H132 0.734(3) 0.1291(13) -0.046(2) 0.063(7) Uiso d . 1 1
H H141 0.913(3) 0.0497(14) -0.006(3) 0.092(9) Uiso d . 1 1
H H142 0.801(3) 0.0054(16) 0.064(3) 0.093(9) Uiso d . 1 1
H H151 0.942(3) 0.0618(14) 0.216(3) 0.092(9) Uiso d . 1 1
H H152 0.897(3) 0.1321(13) 0.153(2) 0.068(7) Uiso d . 1 1

loop_
_atom_site_aniso_label
_atom_site_aniso_U_11
_atom_site_aniso_U_22
_atom_site_aniso_U_33
_atom_site_aniso_U_12
_atom_site_aniso_U_13
_atom_site_aniso_U_23
N1 0.0512(10) 0.0403(9) 0.0512(10) -0.0060(8) 0.0149(8) -0.0058(7)
C2 0.0484(11) 0.0394(11) 0.0525(12) -0.0010(9) 0.0098(9) -0.0008(9)
C3A 0.0480(11) 0.0324(10) 0.0482(11) -0.0054(8) 0.0072(9) -0.0044(8)
S3 0.0512(3) 0.0383(3) 0.0684(4) -0.0089(2) 0.0148(3) -0.0121(2)
C4 0.0488(11) 0.0285(9) 0.0460(11) -0.0059(8) 0.0086(8) -0.0056(8)
O5 0.0580(8) 0.0311(7) 0.0395(7) -0.0040(6) 0.0085(6) -0.0047(5)
C5A 0.0429(10) 0.0281(9) 0.0393(10) 0.0018(7) 0.0003(8) -0.0033(7)
C6 0.0408(10) 0.0331(10) 0.0446(11) 0.0024(8) 0.0035(8) 0.0001(8)
C7 0.0455(11) 0.0329(10) 0.0592(12) -0.0027(8) -0.0015(9) -0.0045(9)
C8 0.0649(14) 0.0389(11) 0.0617(13) -0.0051(10) 0.0081(11) -0.0193(10)
C9 0.0628(14) 0.0459(12) 0.0534(12) -0.0069(10) 0.0144(11) -0.0144(10)
C9A 0.0479(11) 0.0340(10) 0.0438(10) -0.0021(8) 0.0053(8) -0.0050(8)
C9B 0.0475(11) 0.0362(10) 0.0428(10) -0.0028(8) 0.0075(8) -0.0027(8)
O10 0.0637(10) 0.0431(8) 0.0791(11) -0.0182(7) 0.0083(8) -0.0145(7)
C11 0.0684(16) 0.0602(15) 0.102(2) -0.0289(13) 0.0216(15) -0.0149(14)
C12 0.0602(14) 0.0509(14) 0.0579(13) -0.0119(11) 0.0102(11) -0.0201(11)
C13 0.0826(18) 0.0614(16) 0.0645(16) -0.0119(14) 0.0242(14) -0.0268(13)
C14 0.0795(19) 0.0494(15) 0.118(3) 0.0057(14) 0.0509(19) -0.0093(15)
C15 0.0494(14) 0.0596(16) 0.099(2) 0.0071(12) 0.0135(13) 0.0161(15)
C16 0.0531(13) 0.0411(12) 0.0665(15) -0.0008(10) 0.0051(11) 0.0067(11)
N17 0.0493(10) 0.0446(10) 0.0677(11) -0.0064(8) 0.0177(9) -0.0025(9)
C18 0.0402(11) 0.0526(12) 0.0575(12) -0.0095(9) 0.0004(9) -0.0127(10)
C19 0.0538(13) 0.0627(15) 0.0801(16) 0.0048(11) -0.0125(12) -0.0052(13)
N20 0.0440(10) 0.0762(14) 0.0753(13) -0.0106(9) 0.0150(9) -0.0155(11)
C21 0.0528(16) 0.137(3) 0.106(2) 0.0069(17) 0.0207(15) -0.033(2)
C22 0.092(2) 0.086(2) 0.100(2) -0.0273(17) 0.0405(18) 0.0049(17)

loop_
_atom_type_symbol
_atom_type_description
_atom_type_scat_dispersion_real
_atom_type_scat_dispersion_imag
_atom_type_scat_source
C C 0.0033 0.0016 'International Tables Vol C Tables 4.2.6.8 and 6.1.1.4'
H H 0.0000 0.0000 'International Tables Vol C Tables 4.2.6.8 and 6.1.1.4'
N N 0.0061 0.0033 'International Tables Vol C Tables 4.2.6.8 and 6.1.1.4'
O O 0.0106 0.0060 'International Tables Vol C Tables 4.2.6.8 and 6.1.1.4'
S S 0.1246 0.1234 'International Tables Vol C Tables 4.2.6.8 and 6.1.1.4'

loop_
_geom_angle_atom_site_label_1
_geom_angle_atom_site_label_2
_geom_angle_atom_site_label_3
_geom_angle
C2 N1 C9B 110.04(16)
N1 C2 N17 127.00(18)
N1 C2 S3 114.16(14)
N17 C2 S3 118.62(15)
C9B C3A C4 122.24(17)
C9B C3A S3 109.23(14)
C4 C3A S3 128.48(14)
C3A S3 C2 89.18(9)
O5 C4 C3A 107.26(14)
O5 C4 C12 104.56(16)
C3A C4 C12 113.46(17)
O5 C4 C16 108.01(16)
C3A C4 C16 112.13(17)
C12 C4 C16 110.92(18)
C5A O5 C4 118.37(13)
O5 C5A C6 116.73(16)
O5 C5A C9A 121.25(16)
C6 C5A C9A 121.85(16)
C7 C6 C5A 118.55(18)
C7 C6 H61 123.5(12)
C5A C6 H61 117.9(12)
O10 C7 C6 123.63(18)
O10 C7 C8 115.69(17)
C6 C7 C8 120.68(18)
C9 C8 C7 119.71(19)
C9 C8 H81 120.0(13)
C7 C8 H81 120.3(13)
C8 C9 C9A 121.1(2)
C8 C9 H91 120.6(14)
C9A C9 H91 118.2(15)
C9 C9A C5A 118.01(18)
C9 C9A C9B 125.40(18)
C5A C9A C9B 116.51(16)
C3A C9B N1 117.40(17)
C3A C9B C9A 119.39(17)
N1 C9B C9A 123.18(16)
C7 O10 C11 117.49(17)
O10 C11 H11A 109.5
O10 C11 H11B 109.5
H11A C11 H11B 109.5
O10 C11 H11C 109.5
H11A C11 H11C 109.5
H11B C11 H11C 109.5
C4 C12 C13 112.2(2)
C4 C12 H121 106.7(13)
C13 C12 H121 109.2(13)
C4 C12 H122 110.2(16)
C13 C12 H122 112.2(16)
H121 C12 H122 106(2)
C14 C13 C12 111.8(2)
C14 C13 H131 111.6(16)
C12 C13 H131 107.3(16)
C14 C13 H132 109.5(14)
C12 C13 H132 108.6(14)
H131 C13 H132 108(2)
C13 C14 C15 111.5(2)
C13 C14 H141 109.2(17)
C15 C14 H141 110.7(16)
C13 C14 H142 107.4(17)
C15 C14 H142 109.4(18)
H141 C14 H142 109(2)
C14 C15 C16 110.9(2)
C14 C15 H151 110.9(17)
C16 C15 H151 109.5(17)
C14 C15 H152 109.6(14)
C16 C15 H152 107.3(14)
H151 C15 H152 109(2)
C4 C16 C15 112.4(2)
C4 C16 H161 106.8(13)
C15 C16 H161 110.5(13)
C4 C16 H162 110.4(13)
C15 C16 H162 110.8(13)
H161 C16 H162 105.7(19)
C18 N17 C2 120.09(18)
N17 C18 N20 118.0(2)
N17 C18 C19 123.8(2)
N20 C18 C19 118.1(2)
C18 C19 H19A 109.5
C18 C19 H19B 109.5
H19A C19 H19B 109.5
C18 C19 H19C 109.5
H19A C19 H19C 109.5
H19B C19 H19C 109.5
C18 N20 C22 119.9(2)
C18 N20 C21 123.2(2)
C22 N20 C21 116.8(2)
N20 C21 H21A 109.5
N20 C21 H21B 109.5
H21A C21 H21B 109.5
N20 C21 H21C 109.5
H21A C21 H21C 109.5
H21B C21 H21C 109.5
N20 C22 H22A 109.5
N20 C22 H22B 109.5
H22A C22 H22B 109.5
N20 C22 H22C 109.5
H22A C22 H22C 109.5
H22B C22 H22C 109.5

loop_
_geom_bond_atom_site_label_1
_geom_bond_atom_site_label_2
_geom_bond_distance
N1 C2 1.309(3)
N1 C9B 1.380(2)
C2 N17 1.366(2)
C2 S3 1.762(2)
C3A C9B 1.353(3)
C3A C4 1.501(3)
C3A S3 1.7292(19)
C4 O5 1.465(2)
C4 C12 1.519(3)
C4 C16 1.526(3)
O5 C5A 1.374(2)
C5A C6 1.387(3)
C5A C9A 1.394(3)
C6 C7 1.386(3)
C6 H61 0.95(2)
C7 O10 1.373(2)
C7 C8 1.391(3)
C8 C9 1.376(3)
C8 H81 0.96(2)
C9 C9A 1.393(3)
C9 H91 0.94(2)
C9A C9B 1.457(3)
O10 C11 1.414(3)
C11 H11A 0.9600
C11 H11B 0.9600
C11 H11C 0.9600
C12 C13 1.523(3)
C12 H121 0.97(2)
C12 H122 0.96(3)
C13 C14 1.510(4)
C13 H131 0.94(3)
C13 H132 0.98(2)
C14 C15 1.519(4)
C14 H141 0.97(3)
C14 H142 0.95(3)
C15 C16 1.527(3)
C15 H151 0.98(3)
C15 H152 1.00(3)
C16 H161 0.97(2)
C16 H162 0.97(2)
N17 C18 1.301(3)
C18 N20 1.346(3)
C18 C19 1.501(3)
C19 H19A 0.9600
C19 H19B 0.9600
C19 H19C 0.9600
N20 C22 1.452(4)
N20 C21 1.458(3)
C21 H21A 0.9600
C21 H21B 0.9600
C21 H21C 0.9600
C22 H22A 0.9600
C22 H22B 0.9600
C22 H22C 0.9600

loop_
_geom_hbond_atom_site_label_D
_geom_hbond_atom_site_label_H
_geom_hbond_atom_site_label_A
_geom_hbond_site_symmetry_A
_geom_hbond_distance_DH
_geom_hbond_distance_HA
_geom_hbond_distance_DA
_geom_hbond_angle_DHA
_geom_hbond_publ_flag
C19 H19B O5 4_566 0.96 2.41 3.335(3) 161 yes
C6 H61 N1 4_665 0.95(2) 2.59(2) 3.441(3) 149.3(15) yes

loop_
_geom_torsion_atom_site_label_1
_geom_torsion_atom_site_label_2
_geom_torsion_atom_site_label_3
_geom_torsion_atom_site_label_4
_geom_torsion
C9B N1 C2 N17 174.7(2)
C9B N1 C2 S3 0.3(2)
C9B C3A S3 C2 -0.26(16)
C4 C3A S3 C2 176.97(19)
N1 C2 S3 C3A 0.00(17)
N17 C2 S3 C3A -174.98(18)
C9B C3A C4 O5 -32.2(3)
S3 C3A C4 O5 150.85(15)
C9B C3A C4 C12 -147.2(2)
S3 C3A C4 C12 35.9(3)
C9B C3A C4 C16 86.2(2)
S3 C3A C4 C16 -90.7(2)
C3A C4 O5 C5A 44.4(2)
C12 C4 O5 C5A 165.17(16)
C16 C4 O5 C5A -76.6(2)
C4 O5 C5A C6 154.00(16)
C4 O5 C5A C9A -30.6(2)
O5 C5A C6 C7 177.88(16)
C9A C5A C6 C7 2.6(3)
C5A C6 C7 O10 179.29(18)
C5A C6 C7 C8 -0.3(3)
O10 C7 C8 C9 178.4(2)
C6 C7 C8 C9 -2.0(3)
C7 C8 C9 C9A 2.1(4)
C8 C9 C9A C5A 0.1(3)
C8 C9 C9A C9B -176.4(2)
O5 C5A C9A C9 -177.56(18)
C6 C5A C9A C9 -2.4(3)
O5 C5A C9A C9B -0.7(3)
C6 C5A C9A C9B 174.37(17)
C4 C3A C9B N1 -176.95(18)
S3 C3A C9B N1 0.5(2)
C4 C3A C9B C9A 5.1(3)
S3 C3A C9B C9A -177.50(15)
C2 N1 C9B C3A -0.5(3)
C2 N1 C9B C9A 177.41(18)
C9 C9A C9B C3A -170.1(2)
C5A C9A C9B C3A 13.4(3)
C9 C9A C9B N1 12.1(3)
C5A C9A C9B N1 -164.47(18)
C6 C7 O10 C11 -1.2(3)
C8 C7 O10 C11 178.4(2)
O5 C4 C12 C13 63.2(3)
C3A C4 C12 C13 179.8(2)
C16 C4 C12 C13 -53.0(3)
C4 C12 C13 C14 54.4(3)
C12 C13 C14 C15 -55.2(3)
C13 C14 C15 C16 55.1(3)
O5 C4 C16 C15 -60.5(2)
C3A C4 C16 C15 -178.52(19)
C12 C4 C16 C15 53.5(3)
C14 C15 C16 C4 -54.7(3)
N1 C2 N17 C18 45.0(3)
S3 C2 N17 C18 -140.69(18)
C2 N17 C18 N20 -164.45(19)
C2 N17 C18 C19 18.9(3)
N17 C18 N20 C22 4.1(3)
C19 C18 N20 C22 -179.0(2)
N17 C18 N20 C21 -179.9(2)
C19 C18 N20 C21 -3.1(3)

loop_
_cod_related_entry_id
_cod_related_entry_database
_cod_related_entry_code
1 ChemSpider 30657143
